data_7030947
loop_
_publ_author_name
'Li, Yuan-Pu'
'Chai, Ying'
'Yang, Guo-Ping'
'Miao, Hui-Hui'
'Cui, Lin'
'Wang, Yao-Yu'
'Shi, Qi-Zhen'

_publ_section_title
;
 Metal ions and solvents ratio co-regulate four new magnetic coordination
 polymers based upon an unsymmetric tricarboxylate acid ligand.
;
_journal_issue 28
_journal_name_full 'Dalton transactions (Cambridge, England : 2003)'
_journal_page_first 10947
_journal_page_last 10955
_journal_paper_doi 10.1039/c4dt00995a
_journal_volume 43
_journal_year 2014
_chemical_formula_sum 'C70 H54 Co3 N12 O16'
_chemical_formula_weight 1496.04
_chemical_name_systematic
; 
 ? 
;
_space_group_IT_number 2
_symmetry_cell_setting triclinic
_symmetry_space_group_name_Hall '-P 1'
_symmetry_space_group_name_H-M 'P -1'
_atom_sites_solution_hydrogens geom
_atom_sites_solution_primary direct
_atom_sites_solution_secondary difmap
_audit_creation_method SHELXL-97
_cell_angle_alpha 107.685(6)
_cell_angle_beta 102.170(7)
_cell_angle_gamma 111.188(6)
_cell_formula_units_Z 1
_cell_length_a 10.193(4)
_cell_length_b 13.722(5)
_cell_length_c 14.606(6)
_cell_measurement_temperature 296(2)
_cell_volume 1692.5(12)
_computing_structure_refinement 'SHELXL-97 (Sheldrick, 2008)'
_computing_structure_solution 'SHELXS-97 (Sheldrick, 2008)'
_diffrn_ambient_temperature 296(2)
_diffrn_measured_fraction_theta_full 0.982
_diffrn_measured_fraction_theta_max 0.982
_diffrn_radiation_monochromator graphite
_diffrn_radiation_source 'fine-focus sealed tube'
_diffrn_radiation_type MoK\a
_diffrn_radiation_wavelength 0.71073
_diffrn_reflns_av_R_equivalents 0.0296
_diffrn_reflns_av_sigmaI/netI 0.0620
_diffrn_reflns_limit_h_max 12
_diffrn_reflns_limit_h_min -12
_diffrn_reflns_limit_k_max 16
_diffrn_reflns_limit_k_min -16
_diffrn_reflns_limit_l_max 16
_diffrn_reflns_limit_l_min -17
_diffrn_reflns_number 8518
_diffrn_reflns_theta_full 25.10
_diffrn_reflns_theta_max 25.10
_diffrn_reflns_theta_min 1.57
_exptl_absorpt_coefficient_mu 0.805
_exptl_absorpt_correction_T_max 0.8428
_exptl_absorpt_correction_T_min 0.7942
_exptl_crystal_density_diffrn 1.468
_exptl_crystal_density_method 'not measured'
_exptl_crystal_F_000 767
_exptl_crystal_size_max 0.30
_exptl_crystal_size_mid 0.26
_exptl_crystal_size_min 0.22
_refine_diff_density_max 1.095
_refine_diff_density_min -1.796
_refine_diff_density_rms 0.297
_refine_ls_extinction_method none
_refine_ls_goodness_of_fit_ref 1.044
_refine_ls_hydrogen_treatment mixed
_refine_ls_matrix_type full
_refine_ls_number_parameters 457
_refine_ls_number_reflns 5909
_refine_ls_number_restraints 312
_refine_ls_restrained_S_all 1.029
_refine_ls_R_factor_all 0.1144
_refine_ls_R_factor_gt 0.0731
_refine_ls_shift/su_max 0.033
_refine_ls_shift/su_mean 0.003
_refine_ls_structure_factor_coef Fsqd
_refine_ls_weighting_details 'calc w=1/[\s^2^(Fo^2^)+(0.2500P)^2^+0.0000P] where P=(Fo^2^+2Fc^2^)/3'
_refine_ls_weighting_scheme calc
_refine_ls_wR_factor_gt 0.2094
_refine_ls_wR_factor_ref 0.3114
_reflns_number_gt 4343
_reflns_number_total 5909
_reflns_threshold_expression >2sigma(I)
_cod_data_source_file c4dt00995a2.cif
_cod_data_source_block lyp-1
_cod_depositor_comments 'Adding full bibliography for 7030947--7030950.cif.'
_cod_original_cell_volume 1692.5(11)
_cod_original_sg_symbol_H-M p-1
_cod_database_code 7030947

loop_
_symmetry_equiv_pos_as_xyz
'x, y, z'
'-x, -y, -z'

loop_
_atom_site_label
_atom_site_type_symbol
_atom_site_fract_x
_atom_site_fract_y
_atom_site_fract_z
_atom_site_U_iso_or_equiv
_atom_site_adp_type
_atom_site_occupancy
_atom_site_symmetry_multiplicity
_atom_site_calc_flag
_atom_site_refinement_flags
Co1 Co 0.0000 0.0000 0.5000 0.0277(4) Uani 1 2 d SU
Co2 Co 0.23876(8) 1.09423(6) 1.08206(6) 0.0182(3) Uani 1 1 d U
C1 C -0.2486(9) 0.3477(6) 0.4943(7) 0.052(2) Uani 1 1 d U
H1A H -0.3334 0.3230 0.4375 0.063 Uiso 1 1 calc R
C2 C -0.1689(8) 0.4606(6) 0.5595(6) 0.0442(19) Uani 1 1 d U
H2A H -0.2030 0.5120 0.5489 0.053 Uiso 1 1 calc R
C3 C -0.0364(7) 0.5013(5) 0.6425(5) 0.0294(15) Uani 1 1 d U
C4 C 0.0102(7) 0.4233(5) 0.6588(5) 0.0269(14) Uani 1 1 d U
H4A H 0.0987 0.4501 0.7135 0.032 Uiso 1 1 calc R
C5 C -0.0715(7) 0.3041(5) 0.5955(5) 0.0284(15) Uani 1 1 d U
C6 C -0.2030(8) 0.2669(5) 0.5124(6) 0.0430(19) Uani 1 1 d U
H6A H -0.2604 0.1890 0.4691 0.052 Uiso 1 1 calc R
C7 C 0.2168(6) 0.6737(5) 0.7422(5) 0.0226(13) Uani 1 1 d U
H7A H 0.2606 0.6290 0.7141 0.027 Uiso 1 1 calc R
C8 C 0.3068(6) 0.7853(5) 0.8115(4) 0.0176(12) Uani 1 1 d U
C9 C 0.2457(6) 0.8565(5) 0.8506(5) 0.0196(12) Uani 1 1 d U
H9A H 0.3079 0.9326 0.8973 0.024 Uiso 1 1 calc R
C10 C 0.0869(6) 0.8113(4) 0.8181(5) 0.0177(12) Uani 1 1 d U
C11 C -0.0022(6) 0.6964(5) 0.7477(5) 0.0215(13) Uani 1 1 d U
H11A H -0.1065 0.6677 0.7241 0.026 Uiso 1 1 calc R
C12 C 0.0570(6) 0.6248(5) 0.7121(5) 0.0223(13) Uani 1 1 d U
C13 C 0.4784(6) 0.8325(5) 0.8465(5) 0.0211(13) Uani 1 1 d U
C14 C -0.0126(7) 0.2228(5) 0.6110(6) 0.0277(15) Uani 1 1 d U
C15 C 0.2217(10) 0.6410(6) 1.1633(7) 0.047(2) Uani 1 1 d U
H15A H 0.2214 0.6795 1.2277 0.056 Uiso 1 1 calc R
C16 C 0.2422(10) 0.5416(6) 1.1422(6) 0.045(2) Uani 1 1 d U
H16A H 0.2471 0.5098 1.1900 0.054 Uiso 1 1 calc R
C17 C 0.2549(7) 0.4927(5) 1.0500(5) 0.0284(14) Uani 1 1 d U
C18 C 0.2332(10) 0.5313(6) 0.9732(6) 0.046(2) Uani 1 1 d U
H18A H 0.2337 0.4928 0.9088 0.055 Uiso 1 1 calc R
C19 C 0.2107(11) 0.6285(7) 0.9945(7) 0.051(2) Uani 1 1 d U
H19A H 0.2015 0.6581 0.9454 0.061 Uiso 1 1 calc R
C20 C 0.2019(8) 0.6814(5) 1.0882(5) 0.0314(15) Uani 1 1 d U
C21 C 0.0212(6) 0.8883(4) 0.8655(5) 0.0197(13) Uani 1 1 d U
C22 C 0.0768(8) 0.8001(5) 1.1519(6) 0.0332(16) Uani 1 1 d U
H22A H 0.0154 0.7519 1.1748 0.040 Uiso 1 1 calc R
C23 C 0.2427(8) 0.8724(5) 1.0884(6) 0.0341(16) Uani 1 1 d U
H23A H 0.3174 0.8823 1.0599 0.041 Uiso 1 1 calc R
C24 C 0.0847(8) 0.9001(5) 1.1557(6) 0.0318(15) Uani 1 1 d U
H24A H 0.0283 0.9335 1.1820 0.038 Uiso 1 1 calc R
C25 C 0.2406(7) 1.3175(5) 1.0732(5) 0.0287(14) Uani 1 1 d U
H25A H 0.1904 1.3219 1.1194 0.034 Uiso 1 1 calc R
C26 C 0.3478(9) 1.2595(6) 0.9742(6) 0.0401(18) Uani 1 1 d U
H26A H 0.3861 1.2149 0.9384 0.048 Uiso 1 1 calc R
C27 C 0.3487(9) 1.3579(6) 0.9652(7) 0.0441(19) Uani 1 1 d U
H27A H 0.3878 1.3925 0.9248 0.053 Uiso 1 1 calc R
C28 C -0.4507(8) -0.4123(5) 0.5980(6) 0.0320(16) Uani 1 1 d U
H28 H -0.4192 -0.3546 0.6631 0.038 Uiso 1 1 calc R
C29 C -0.4675(8) -0.4713(5) 0.4234(6) 0.0348(17) Uani 1 1 d U
H29 H -0.4455 -0.4507 0.3714 0.042 Uiso 1 1 calc R
C30 C -0.4198(7) -0.3878(5) 0.5202(5) 0.0249(14) Uani 1 1 d U
C31 C -0.2414(8) -0.0805(6) 0.5953(6) 0.0420(19) Uani 1 1 d U
H31A H -0.2241 -0.0051 0.6283 0.050 Uiso 1 1 calc R
C32 C -0.3342(8) -0.1712(5) 0.6064(6) 0.0363(18) Uani 1 1 d U
H32A H -0.3885 -0.1697 0.6501 0.044 Uiso 1 1 calc R
C33 C -0.2370(9) -0.2299(6) 0.4937(7) 0.045(2) Uani 1 1 d U
H33A H -0.2153 -0.2765 0.4444 0.055 Uiso 1 1 calc R
C34 C 0.2261(14) 0.0301(9) 0.7108(9) 0.079(3) Uani 1 1 d U
H34A H 0.2270 0.0481 0.7806 0.095 Uiso 1 1 calc R
H34B H 0.1848 -0.0525 0.6744 0.095 Uiso 1 1 calc R
C35 C 0.3769(16) 0.0875(15) 0.7118(13) 0.141(6) Uani 1 1 d U
H35A H 0.4406 0.0616 0.7450 0.211 Uiso 1 1 calc R
H35B H 0.4165 0.1691 0.7487 0.211 Uiso 1 1 calc R
H35C H 0.3737 0.0699 0.6423 0.211 Uiso 1 1 calc R
N1 N 0.2837(6) 1.2383(4) 1.0421(4) 0.0266(12) Uani 1 1 d U
N2 N 0.2786(7) 1.3918(4) 1.0295(5) 0.0330(14) Uani 1 1 d U
N3 N 0.1769(6) 0.7818(4) 1.1076(5) 0.0325(13) Uani 1 1 d U
N4 N 0.1888(6) 0.9473(4) 1.1149(4) 0.0298(12) Uani 1 1 d U
N5 N -0.1772(7) -0.1162(4) 0.5284(5) 0.0358(14) Uani 1 1 d U
N6 N -0.3331(6) -0.2682(4) 0.5394(5) 0.0310(13) Uani 1 1 d U
O1 O 0.1082(4) 0.9896(3) 0.9300(3) 0.0243(10) Uani 1 1 d U
O2 O -0.1219(4) 0.8427(3) 0.8371(3) 0.0252(10) Uani 1 1 d U
O3 O 0.5380(5) 0.7937(4) 0.7855(4) 0.0293(11) Uani 1 1 d U
O4 O 0.5571(4) 0.9086(3) 0.9364(4) 0.0294(11) Uani 1 1 d U
O5 O 0.1000(6) 0.2604(4) 0.6912(4) 0.0395(12) Uani 1 1 d U
O6 O -0.0764(5) 0.1238(4) 0.5416(4) 0.0388(12) Uani 1 1 d U
O7 O 0.1367(7) 0.0731(5) 0.6578(4) 0.0532(15) Uani 1 1 d U
O8 O 0.401(3) 0.4559(18) 0.7777(18) 0.306(11) Uani 1 1 d U

loop_
_atom_site_aniso_label
_atom_site_aniso_U_11
_atom_site_aniso_U_22
_atom_site_aniso_U_33
_atom_site_aniso_U_23
_atom_site_aniso_U_13
_atom_site_aniso_U_12
Co1 0.0329(7) 0.0103(6) 0.0423(8) 0.0106(5) 0.0213(6) 0.0082(5)
Co2 0.0122(5) 0.0097(4) 0.0322(6) 0.0051(4) 0.0079(4) 0.0076(3)
C1 0.030(4) 0.041(4) 0.056(5) -0.006(4) -0.003(4) 0.018(3)
C2 0.025(4) 0.035(4) 0.060(5) 0.006(3) 0.003(3) 0.019(3)
C3 0.018(3) 0.027(3) 0.040(4) 0.007(3) 0.011(3) 0.011(3)
C4 0.021(3) 0.018(3) 0.037(4) 0.004(3) 0.011(3) 0.010(2)
C5 0.025(3) 0.012(3) 0.045(4) 0.005(3) 0.017(3) 0.008(2)
C6 0.029(4) 0.014(3) 0.059(5) -0.007(3) 0.011(3) 0.003(3)
C7 0.016(3) 0.021(3) 0.036(4) 0.010(3) 0.013(3) 0.013(2)
C8 0.012(3) 0.019(3) 0.022(3) 0.005(2) 0.009(2) 0.008(2)
C9 0.015(3) 0.015(3) 0.029(3) 0.007(2) 0.011(2) 0.006(2)
C10 0.013(3) 0.012(3) 0.027(3) 0.002(2) 0.006(2) 0.010(2)
C11 0.012(3) 0.014(3) 0.033(4) 0.006(2) 0.006(2) 0.004(2)
C12 0.015(3) 0.024(3) 0.023(3) 0.006(3) 0.004(2) 0.009(2)
C13 0.011(3) 0.026(3) 0.028(3) 0.009(3) 0.008(2) 0.012(2)
C14 0.034(3) 0.013(3) 0.043(4) 0.010(3) 0.028(3) 0.011(3)
C15 0.082(6) 0.032(4) 0.052(5) 0.026(4) 0.036(4) 0.038(4)
C16 0.077(6) 0.037(4) 0.047(5) 0.029(4) 0.034(4) 0.038(4)
C17 0.038(3) 0.012(2) 0.040(3) 0.012(2) 0.014(2) 0.016(2)
C18 0.080(6) 0.044(4) 0.045(5) 0.027(4) 0.039(4) 0.044(4)
C19 0.086(6) 0.054(5) 0.054(5) 0.039(4) 0.038(5) 0.055(5)
C20 0.040(4) 0.022(3) 0.037(4) 0.012(3) 0.010(3) 0.022(3)
C21 0.021(3) 0.012(3) 0.034(3) 0.010(2) 0.015(3) 0.011(2)
C22 0.039(4) 0.025(3) 0.053(5) 0.024(3) 0.027(3) 0.021(3)
C23 0.041(4) 0.020(3) 0.053(5) 0.020(3) 0.020(3) 0.020(3)
C24 0.037(4) 0.021(3) 0.046(4) 0.014(3) 0.020(3) 0.020(3)
C25 0.033(3) 0.024(3) 0.035(4) 0.012(3) 0.015(3) 0.018(3)
C26 0.054(4) 0.028(3) 0.052(5) 0.012(3) 0.029(4) 0.032(3)
C27 0.058(5) 0.031(4) 0.068(5) 0.030(4) 0.040(4) 0.028(3)
C28 0.037(4) 0.016(3) 0.047(4) 0.011(3) 0.023(3) 0.013(3)
C29 0.042(4) 0.017(3) 0.046(4) 0.017(3) 0.026(3) 0.005(3)
C30 0.024(3) 0.013(3) 0.041(4) 0.014(3) 0.018(3) 0.007(2)
C31 0.047(4) 0.021(3) 0.049(5) 0.011(3) 0.027(4) 0.004(3)
C32 0.043(4) 0.015(3) 0.048(4) 0.011(3) 0.032(3) 0.003(3)
C33 0.057(5) 0.018(3) 0.073(6) 0.018(3) 0.050(4) 0.014(3)
C34 0.118(9) 0.066(6) 0.065(7) 0.024(5) 0.030(6) 0.057(6)
C35 0.090(9) 0.169(14) 0.105(11) 0.030(10) 0.026(8) 0.027(9)
N1 0.027(3) 0.015(2) 0.038(3) 0.009(2) 0.010(2) 0.012(2)
N2 0.043(3) 0.013(2) 0.048(4) 0.012(2) 0.017(3) 0.018(2)
N3 0.044(3) 0.023(3) 0.048(4) 0.023(3) 0.023(3) 0.023(3)
N4 0.028(3) 0.026(3) 0.036(3) 0.012(2) 0.009(2) 0.015(2)
N5 0.043(3) 0.012(2) 0.054(4) 0.015(2) 0.026(3) 0.008(2)
N6 0.038(3) 0.014(2) 0.043(3) 0.012(2) 0.021(3) 0.009(2)
O1 0.023(2) 0.0126(19) 0.031(3) 0.0009(17) 0.0037(18) 0.0126(17)
O2 0.0122(19) 0.024(2) 0.033(3) 0.0028(18) 0.0062(18) 0.0111(17)
O3 0.020(2) 0.027(2) 0.044(3) 0.009(2) 0.021(2) 0.0131(18)
O4 0.015(2) 0.018(2) 0.039(3) -0.005(2) 0.0030(19) 0.0081(17)
O5 0.055(3) 0.029(2) 0.041(3) 0.015(2) 0.022(3) 0.024(2)
O6 0.038(3) 0.017(2) 0.053(3) 0.006(2) 0.017(2) 0.011(2)
O7 0.065(4) 0.042(3) 0.044(3) 0.011(3) 0.005(3) 0.030(3)
O8 0.299(17) 0.308(17) 0.302(18) 0.177(15) 0.142(14) 0.069(12)

loop_
_atom_type_symbol
_atom_type_description
_atom_type_scat_dispersion_real
_atom_type_scat_dispersion_imag
_atom_type_scat_source
C C 0.0033 0.0016 'International Tables Vol C Tables 4.2.6.8 and 6.1.1.4'
H H 0.0000 0.0000 'International Tables Vol C Tables 4.2.6.8 and 6.1.1.4'
Co Co 0.3494 0.9721 'International Tables Vol C Tables 4.2.6.8 and 6.1.1.4'
N N 0.0061 0.0033 'International Tables Vol C Tables 4.2.6.8 and 6.1.1.4'
O O 0.0106 0.0060 'International Tables Vol C Tables 4.2.6.8 and 6.1.1.4'

loop_
_geom_angle_atom_site_label_1
_geom_angle_atom_site_label_2
_geom_angle_atom_site_label_3
_geom_angle
_geom_angle_site_symmetry_1
_geom_angle_site_symmetry_3
O6 Co1 O6 180.0(3) 2_556 .
O6 Co1 O7 86.5(2) 2_556 2_556
O6 Co1 O7 93.5(2) . 2_556
O6 Co1 O7 93.5(2) 2_556 .
O6 Co1 O7 86.5(2) . .
O7 Co1 O7 180.000(1) 2_556 .
O6 Co1 N5 90.1(2) 2_556 2_556
O6 Co1 N5 89.9(2) . 2_556
O7 Co1 N5 89.4(2) 2_556 2_556
O7 Co1 N5 90.6(2) . 2_556
O6 Co1 N5 89.9(2) 2_556 .
O6 Co1 N5 90.1(2) . .
O7 Co1 N5 90.6(2) 2_556 .
O7 Co1 N5 89.4(2) . .
N5 Co1 N5 180.000(1) 2_556 .
O1 Co2 O2 112.31(17) . 2_577
O1 Co2 N4 89.8(2) . .
O2 Co2 N4 95.7(2) 2_577 .
O1 Co2 N1 87.83(19) . .
O2 Co2 N1 85.24(19) 2_577 .
N4 Co2 N1 177.6(2) . .
O1 Co2 O4 93.84(17) . 2_677
O2 Co2 O4 153.19(18) 2_577 2_677
N4 Co2 O4 90.01(19) . 2_677
N1 Co2 O4 90.12(18) . 2_677
O1 Co2 O3 153.04(16) . 2_677
O2 Co2 O3 93.52(16) 2_577 2_677
N4 Co2 O3 95.42(19) . 2_677
N1 Co2 O3 86.72(19) . 2_677
O4 Co2 O3 59.81(16) 2_677 2_677
C2 C1 C6 120.1(7) . .
C2 C1 H1A 119.9 . .
C6 C1 H1A 119.9 . .
C1 C2 C3 121.4(7) . .
C1 C2 H2A 119.3 . .
C3 C2 H2A 119.3 . .
C4 C3 C2 118.5(6) . .
C4 C3 C12 118.8(6) . .
C2 C3 C12 122.7(6) . .
C3 C4 C5 122.4(6) . .
C3 C4 H4A 118.8 . .
C5 C4 H4A 118.8 . .
C6 C5 C4 117.3(6) . .
C6 C5 C14 121.5(6) . .
C4 C5 C14 121.0(6) . .
C5 C6 C1 120.2(6) . .
C5 C6 H6A 119.9 . .
C1 C6 H6A 119.9 . .
C8 C7 C12 120.9(5) . .
C8 C7 H7A 119.5 . .
C12 C7 H7A 119.5 . .
C7 C8 C9 121.2(5) . .
C7 C8 C13 119.3(5) . .
C9 C8 C13 119.5(5) . .
C8 C9 C10 118.8(5) . .
C8 C9 H9A 120.6 . .
C10 C9 H9A 120.6 . .
C11 C10 C9 118.6(5) . .
C11 C10 C21 122.9(5) . .
C9 C10 C21 118.4(5) . .
C12 C11 C10 122.9(5) . .
C12 C11 H11A 118.5 . .
C10 C11 H11A 118.5 . .
C11 C12 C7 117.2(5) . .
C11 C12 C3 123.3(5) . .
C7 C12 C3 119.4(5) . .
O4 C13 O3 121.5(5) . .
O4 C13 C8 118.3(5) . .
O3 C13 C8 120.2(5) . .
O6 C14 O5 125.1(6) . .
O6 C14 C5 116.8(7) . .
O5 C14 C5 118.1(6) . .
C20 C15 C16 120.0(7) . .
C20 C15 H15A 120.0 . .
C16 C15 H15A 120.0 . .
C17 C16 C15 118.5(7) . .
C17 C16 H16A 120.8 . .
C15 C16 H16A 120.8 . .
C16 C17 C18 122.0(6) . .
C16 C17 N2 118.3(6) . 1_545
C18 C17 N2 119.5(6) . 1_545
C19 C18 C17 118.6(7) . .
C19 C18 H18A 120.7 . .
C17 C18 H18A 120.7 . .
C20 C19 C18 120.3(7) . .
C20 C19 H19A 119.8 . .
C18 C19 H19A 119.8 . .
C19 C20 C15 120.3(6) . .
C19 C20 N3 119.0(6) . .
C15 C20 N3 120.7(6) . .
O1 C21 O2 124.4(5) . .
O1 C21 C10 119.4(5) . .
O2 C21 C10 116.2(5) . .
C24 C22 N3 106.7(5) . .
C24 C22 H22A 126.7 . .
N3 C22 H22A 126.7 . .
N4 C23 N3 111.7(6) . .
N4 C23 H23A 124.1 . .
N3 C23 H23A 124.1 . .
C22 C24 N4 110.2(6) . .
C22 C24 H24A 124.9 . .
N4 C24 H24A 124.9 . .
N1 C25 N2 111.1(6) . .
N1 C25 H25A 124.4 . .
N2 C25 H25A 124.4 . .
N1 C26 C27 110.2(6) . .
N1 C26 H26A 124.9 . .
C27 C26 H26A 124.9 . .
N2 C27 C26 103.9(6) . .
N2 C27 H27A 128.1 . .
C26 C27 H27A 128.1 . .
C30 C28 C29 117.1(6) . 2_446
C30 C28 H28 121.5 . .
C29 C28 H28 121.4 2_446 .
C30 C29 C28 120.6(6) . 2_446
C30 C29 H29 119.7 . .
C28 C29 H29 119.7 2_446 .
C28 C30 C29 122.3(5) . .
C28 C30 N6 119.0(6) . .
C29 C30 N6 118.7(5) . .
C32 C31 N5 109.4(6) . .
C32 C31 H31A 125.3 . .
N5 C31 H31A 125.3 . .
C31 C32 N6 106.6(6) . .
C31 C32 H32A 126.7 . .
N6 C32 H32A 126.7 . .
N5 C33 N6 110.6(6) . .
N5 C33 H33A 124.7 . .
N6 C33 H33A 124.7 . .
C35 C34 O7 105.9(10) . .
C35 C34 H34A 110.6 . .
O7 C34 H34A 110.6 . .
C35 C34 H34B 110.6 . .
O7 C34 H34B 110.6 . .
H34A C34 H34B 108.7 . .
C34 C35 H35A 109.5 . .
C34 C35 H35B 109.5 . .
H35A C35 H35B 109.5 . .
C34 C35 H35C 109.5 . .
H35A C35 H35C 109.5 . .
H35B C35 H35C 109.5 . .
C25 N1 C26 106.5(5) . .
C25 N1 Co2 125.7(4) . .
C26 N1 Co2 127.6(4) . .
C25 N2 C27 108.3(5) . .
C25 N2 C17 125.9(6) . 1_565
C27 N2 C17 125.7(5) . 1_565
C23 N3 C22 106.9(5) . .
C23 N3 C20 128.6(6) . .
C22 N3 C20 124.5(5) . .
C23 N4 C24 104.5(5) . .
C23 N4 Co2 125.4(4) . .
C24 N4 Co2 129.7(4) . .
C33 N5 C31 107.1(5) . .
C33 N5 Co1 129.6(5) . .
C31 N5 Co1 123.2(4) . .
C33 N6 C32 106.2(5) . .
C33 N6 C30 126.0(5) . .
C32 N6 C30 127.8(5) . .
C21 O1 Co2 145.3(4) . .
C21 O2 Co2 124.4(4) . 2_577
C13 O3 Co2 87.0(4) . 2_677
C13 O4 Co2 91.5(3) . 2_677
C14 O6 Co1 131.1(5) . .
C34 O7 Co1 128.6(6) . .

loop_
_geom_bond_atom_site_label_1
_geom_bond_atom_site_label_2
_geom_bond_distance
_geom_bond_site_symmetry_2
Co1 O6 2.096(5) 2_556
Co1 O6 2.096(5) .
Co1 O7 2.119(6) 2_556
Co1 O7 2.119(6) .
Co1 N5 2.148(5) 2_556
Co1 N5 2.148(5) .
Co2 O1 2.049(4) .
Co2 O2 2.069(4) 2_577
Co2 N4 2.123(5) .
Co2 N1 2.148(5) .
Co2 O4 2.166(4) 2_677
Co2 O3 2.256(5) 2_677
C1 C2 1.355(10) .
C1 C6 1.419(11) .
C1 H1A 0.9300 .
C2 C3 1.399(10) .
C2 H2A 0.9300 .
C3 C4 1.380(9) .
C3 C12 1.479(8) .
C4 C5 1.412(8) .
C4 H4A 0.9300 .
C5 C6 1.404(10) .
C5 C14 1.496(9) .
C6 H6A 0.9300 .
C7 C8 1.365(8) .
C7 C12 1.424(8) .
C7 H7A 0.9300 .
C8 C9 1.385(8) .
C8 C13 1.531(7) .
C9 C10 1.414(7) .
C9 H9A 0.9300 .
C10 C11 1.398(8) .
C10 C21 1.519(7) .
C11 C12 1.360(8) .
C11 H11A 0.9300 .
C13 O4 1.256(8) .
C13 O3 1.273(7) .
C14 O6 1.242(8) .
C14 O5 1.262(9) .
C15 C20 1.382(10) .
C15 C16 1.407(9) .
C15 H15A 0.9300 .
C16 C17 1.366(10) .
C16 H16A 0.9300 .
C17 C18 1.389(10) .
C17 N2 1.445(7) 1_545
C18 C19 1.389(10) .
C18 H18A 0.9300 .
C19 C20 1.379(11) .
C19 H19A 0.9300 .
C20 N3 1.445(8) .
C21 O1 1.252(7) .
C21 O2 1.272(7) .
C22 C24 1.328(9) .
C22 N3 1.375(8) .
C22 H22A 0.9300 .
C23 N4 1.328(8) .
C23 N3 1.328(8) .
C23 H23A 0.9300 .
C24 N4 1.379(8) .
C24 H24A 0.9300 .
C25 N1 1.307(8) .
C25 N2 1.345(8) .
C25 H25A 0.9300 .
C26 N1 1.344(9) .
C26 C27 1.394(9) .
C26 H26A 0.9300 .
C27 N2 1.366(9) .
C27 H27A 0.9300 .
C28 C30 1.345(9) .
C28 C29 1.403(8) 2_446
C28 H28 0.9300 .
C29 C30 1.368(10) .
C29 C28 1.403(8) 2_446
C29 H29 0.9300 .
C30 N6 1.456(7) .
C31 C32 1.344(8) .
C31 N5 1.353(9) .
C31 H31A 0.9300 .
C32 N6 1.398(8) .
C32 H32A 0.9300 .
C33 N5 1.329(8) .
C33 N6 1.341(8) .
C33 H33A 0.9300 .
C34 C35 1.446(17) .
C34 O7 1.465(12) .
C34 H34A 0.9700 .
C34 H34B 0.9700 .
C35 H35A 0.9600 .
C35 H35B 0.9600 .
C35 H35C 0.9600 .
N2 C17 1.445(7) 1_565
O2 Co2 2.069(4) 2_577
O3 Co2 2.256(5) 2_677
O4 Co2 2.166(4) 2_677

loop_
_geom_torsion_atom_site_label_1
_geom_torsion_atom_site_label_2
_geom_torsion_atom_site_label_3
_geom_torsion_atom_site_label_4
_geom_torsion
_geom_torsion_site_symmetry_1
_geom_torsion_site_symmetry_4
C6 C1 C2 C3 3.4(13) . .
C1 C2 C3 C4 -1.8(11) . .
C1 C2 C3 C12 177.0(7) . .
C2 C3 C4 C5 -0.6(10) . .
C12 C3 C4 C5 -179.4(6) . .
C3 C4 C5 C6 1.2(10) . .
C3 C4 C5 C14 175.9(6) . .
C4 C5 C6 C1 0.4(10) . .
C14 C5 C6 C1 -174.3(7) . .
C2 C1 C6 C5 -2.7(12) . .
C12 C7 C8 C9 -3.7(9) . .
C12 C7 C8 C13 176.4(5) . .
C7 C8 C9 C10 0.6(9) . .
C13 C8 C9 C10 -179.5(5) . .
C8 C9 C10 C11 0.0(9) . .
C8 C9 C10 C21 176.9(5) . .
C9 C10 C11 C12 2.7(9) . .
C21 C10 C11 C12 -174.1(6) . .
C10 C11 C12 C7 -5.6(9) . .
C10 C11 C12 C3 176.2(6) . .
C8 C7 C12 C11 6.0(9) . .
C8 C7 C12 C3 -175.7(6) . .
C4 C3 C12 C11 -139.5(6) . .
C2 C3 C12 C11 41.7(10) . .
C4 C3 C12 C7 42.3(9) . .
C2 C3 C12 C7 -136.5(7) . .
C7 C8 C13 O4 -148.4(6) . .
C9 C8 C13 O4 31.8(8) . .
C7 C8 C13 O3 30.8(8) . .
C9 C8 C13 O3 -149.1(6) . .
C6 C5 C14 O6 7.1(9) . .
C4 C5 C14 O6 -167.4(6) . .
C6 C5 C14 O5 -175.2(6) . .
C4 C5 C14 O5 10.4(9) . .
C20 C15 C16 C17 5.5(13) . .
C15 C16 C17 C18 -6.5(12) . .
C15 C16 C17 N2 178.9(7) . 1_545
C16 C17 C18 C19 5.6(12) . .
N2 C17 C18 C19 -180.0(7) 1_545 .
C17 C18 C19 C20 -3.5(13) . .
C18 C19 C20 C15 2.7(13) . .
C18 C19 C20 N3 -179.4(7) . .
C16 C15 C20 C19 -3.7(13) . .
C16 C15 C20 N3 178.4(7) . .
C11 C10 C21 O1 178.3(6) . .
C9 C10 C21 O1 1.5(8) . .
C11 C10 C21 O2 -0.5(9) . .
C9 C10 C21 O2 -177.3(5) . .
N3 C22 C24 N4 -0.2(9) . .
N1 C26 C27 N2 -1.4(9) . .
C29 C28 C30 C29 1.3(12) 2_446 .
C29 C28 C30 N6 -179.0(6) 2_446 .
C28 C29 C30 C28 -1.3(12) 2_446 .
C28 C29 C30 N6 179.0(6) 2_446 .
N5 C31 C32 N6 -3.0(9) . .
N2 C25 N1 C26 -1.6(8) . .
N2 C25 N1 Co2 -176.2(4) . .
C27 C26 N1 C25 1.9(9) . .
C27 C26 N1 Co2 176.3(5) . .
O1 Co2 N1 C25 114.3(6) . .
O2 Co2 N1 C25 1.7(5) 2_577 .
N4 Co2 N1 C25 115(5) . .
O4 Co2 N1 C25 -151.8(6) 2_677 .
O3 Co2 N1 C25 -92.1(6) 2_677 .
O1 Co2 N1 C26 -59.1(6) . .
O2 Co2 N1 C26 -171.7(6) 2_577 .
N4 Co2 N1 C26 -58(5) . .
O4 Co2 N1 C26 34.8(6) 2_677 .
O3 Co2 N1 C26 94.5(6) 2_677 .
N1 C25 N2 C27 0.8(9) . .
N1 C25 N2 C17 -176.9(6) . 1_565
C26 C27 N2 C25 0.3(9) . .
C26 C27 N2 C17 178.0(7) . 1_565
N4 C23 N3 C22 -1.7(9) . .
N4 C23 N3 C20 178.8(7) . .
C24 C22 N3 C23 1.1(8) . .
C24 C22 N3 C20 -179.3(7) . .
C19 C20 N3 C23 -45.1(11) . .
C15 C20 N3 C23 132.9(8) . .
C19 C20 N3 C22 135.5(8) . .
C15 C20 N3 C22 -46.6(11) . .
N3 C23 N4 C24 1.5(8) . .
N3 C23 N4 Co2 -171.9(5) . .
C22 C24 N4 C23 -0.7(8) . .
C22 C24 N4 Co2 172.3(5) . .
O1 Co2 N4 C23 72.3(6) . .
O2 Co2 N4 C23 -175.3(6) 2_577 .
N1 Co2 N4 C23 72(5) . .
O4 Co2 N4 C23 -21.6(6) 2_677 .
O3 Co2 N4 C23 -81.2(6) 2_677 .
O1 Co2 N4 C24 -99.4(6) . .
O2 Co2 N4 C24 13.0(6) 2_577 .
N1 Co2 N4 C24 -100(5) . .
O4 Co2 N4 C24 166.7(6) 2_677 .
O3 Co2 N4 C24 107.1(6) 2_677 .
N6 C33 N5 C31 -2.7(10) . .
N6 C33 N5 Co1 172.7(5) . .
C32 C31 N5 C33 3.5(10) . .
C32 C31 N5 Co1 -172.2(5) . .
O6 Co1 N5 C33 -21.1(8) 2_556 .
O6 Co1 N5 C33 158.9(8) . .
O7 Co1 N5 C33 65.4(8) 2_556 .
O7 Co1 N5 C33 -114.6(8) . .
N5 Co1 N5 C33 0(100) 2_556 .
O6 Co1 N5 C31 153.6(6) 2_556 .
O6 Co1 N5 C31 -26.4(6) . .
O7 Co1 N5 C31 -119.9(6) 2_556 .
O7 Co1 N5 C31 60.1(6) . .
N5 Co1 N5 C31 0(100) 2_556 .
N5 C33 N6 C32 0.8(10) . .
N5 C33 N6 C30 179.7(7) . .
C31 C32 N6 C33 1.4(9) . .
C31 C32 N6 C30 -177.5(7) . .
C28 C30 N6 C33 147.8(8) . .
C29 C30 N6 C33 -32.5(11) . .
C28 C30 N6 C32 -33.5(10) . .
C29 C30 N6 C32 146.2(8) . .
O2 C21 O1 Co2 94.2(8) . .
C10 C21 O1 Co2 -84.5(8) . .
O2 Co2 O1 C21 -91.7(6) 2_577 .
N4 Co2 O1 C21 4.4(7) . .
N1 Co2 O1 C21 -175.6(7) . .
O4 Co2 O1 C21 94.4(7) 2_677 .
O3 Co2 O1 C21 106.0(7) 2_677 .
O1 C21 O2 Co2 -18.4(8) . 2_577
C10 C21 O2 Co2 160.3(4) . 2_577
O4 C13 O3 Co2 3.9(6) . 2_677
C8 C13 O3 Co2 -175.2(5) . 2_677
O3 C13 O4 Co2 -4.1(6) . 2_677
C8 C13 O4 Co2 175.1(4) . 2_677
O5 C14 O6 Co1 -21.4(9) . .
C5 C14 O6 Co1 156.3(4) . .
O6 Co1 O6 C14 17(100) 2_556 .
O7 Co1 O6 C14 -149.5(6) 2_556 .
O7 Co1 O6 C14 30.5(6) . .
N5 Co1 O6 C14 -60.0(6) 2_556 .
N5 Co1 O6 C14 120.0(6) . .
C35 C34 O7 Co1 94.5(10) . .
O6 Co1 O7 C34 -9.2(8) 2_556 .
O6 Co1 O7 C34 170.8(8) . .
O7 Co1 O7 C34 0(100) 2_556 .
N5 Co1 O7 C34 -99.4(8) 2_556 .
N5 Co1 O7 C34 80.6(8) . .
